data_4025667
loop_
_publ_author_name
'Motonori Watanabe'
'Kenta Goto'
'Masahiko Shibahara'
'Teruo Shinmyozu'

_publ_section_title
;
 Synthesis, Structure, and Electronic and Photophysical Properties of Two-
 and Three-Layered [3.3]Paracyclophane-Based Donor-Acceptor Systems(1)
;
_journal_name_full 'Journal of Organic Chemistry'
_journal_page_first 6104
_journal_page_last 6114
_journal_paper_doi 10.1021/jo100688m
_journal_volume 75
_journal_year 2010
_chemical_formula_moiety 'C18 H14 N2 O2 S '
_chemical_formula_sum 'C18 H14 N2 O2 S'
_chemical_formula_weight 322.38
_space_group_IT_number 62
_symmetry_cell_setting orthorhombic
_symmetry_Int_Tables_number 62
_symmetry_space_group_name_Hall '-P 2ac 2n'
_symmetry_space_group_name_H-M 'P n m a'
_audit_creation_date 'Tue Oct 21 17:55:44 2008'
_audit_creation_method 'by teXsan'
_cell_angle_alpha 90
_cell_angle_beta 90
_cell_angle_gamma 90
_cell_formula_units_Z 4
_cell_length_a 9.288(5)
_cell_length_b 14.087(7)
_cell_length_c 11.250(7)
_cell_measurement_reflns_used 12304
_cell_measurement_temperature 123.2
_cell_measurement_theta_max 27.4
_cell_measurement_theta_min 3.2
_cell_volume 1472.0(14)
_computing_data_reduction 'teXsan Ver. 1.11'
_computing_publication_material 'teXsan Ver. 1.11'
_computing_structure_refinement 'teXsan Ver. 1.10'
_computing_structure_solution SIR97
_diffrn_measured_fraction_theta_full 0.9954
_diffrn_measured_fraction_theta_max 0.9954
_diffrn_radiation_type 'Mo K\a'
_diffrn_radiation_wavelength 0.7107
_diffrn_reflns_av_R_equivalents 0.032
_diffrn_reflns_limit_h_max 9
_diffrn_reflns_limit_h_min -12
_diffrn_reflns_limit_k_max 17
_diffrn_reflns_limit_k_min -18
_diffrn_reflns_limit_l_max 14
_diffrn_reflns_limit_l_min -14
_diffrn_reflns_number 14435
_diffrn_reflns_theta_full 27.44
_diffrn_reflns_theta_max 27.44
_exptl_absorpt_coefficient_mu 0.231
_exptl_absorpt_correction_type none
_exptl_crystal_colour yellow
_exptl_crystal_density_diffrn 1.455
_exptl_crystal_density_method 'not measured'
_exptl_crystal_description needle
_exptl_crystal_size_max 1.300
_exptl_crystal_size_mid 0.260
_exptl_crystal_size_min 0.070
_refine_diff_density_max 0.22
_refine_diff_density_min -0.23
_refine_ls_extinction_method none
_refine_ls_goodness_of_fit_ref 1.099
_refine_ls_hydrogen_treatment refall
_refine_ls_number_parameters 134
_refine_ls_number_reflns 1742
_refine_ls_R_factor_gt 0.0364
_refine_ls_shift/su_max 0.0002
_refine_ls_structure_factor_coef Fsqd
_refine_ls_weighting_details 'w = 1/[\s^2^(Fo^2^) + (0.05000(Max(Fo^2^,0) + 2Fc^2^)/3)^2^]'
_refine_ls_weighting_scheme calc
_refine_ls_wR_factor_ref 0.1049
_reflns_number_gt 1368
_reflns_number_total 1742
_reflns_threshold_expression F^2^>2.0\s(F^2^)
_cod_data_source_file jo100688m_si_003.cif
_cod_data_source_block General
_cod_original_cell_volume 1471(2)
_cod_original_formula_sum 'C18 H14 N2 O2 S '
_cod_database_code 4025667

loop_
_symmetry_equiv_pos_as_xyz
x,y,z
1/2+x,1/2-y,1/2-z
-x,1/2+y,-z
1/2-x,-y,1/2+z
-x,-y,-z
1/2-x,1/2+y,1/2+z
x,1/2-y,z
1/2+x,y,1/2-z

loop_
_atom_site_label
_atom_site_type_symbol
_atom_site_fract_x
_atom_site_fract_y
_atom_site_fract_z
_atom_site_U_iso_or_equiv
_atom_site_adp_type
_atom_site_occupancy
_atom_site_calc_flag
_atom_site_refinement_flags
_atom_site_disorder_assembly
_atom_site_disorder_group
S(1) S 0.33504(6) 0.2500 0.06134(6) 0.0302(2) Uani 1.00 d S . .
O(1) O 0.8586(1) -0.01394(9) -0.1531(1) 0.0389(3) Uani 1.00 d . . .
N(1) N 0.4109(1) 0.16126(9) -0.0051(1) 0.0269(3) Uani 1.00 d . . .
C(1) C 0.7927(2) 0.0435(1) 0.0387(2) 0.0262(4) Uani 1.00 d . . .
C(2) C 0.7650(1) 0.01959(10) -0.0918(1) 0.0256(4) Uani 1.00 d . . .
C(3) C 0.6172(1) 0.0413(1) -0.1456(2) 0.0261(4) Uani 1.00 d . . .
C(4) C 0.5961(1) 0.1469(1) -0.1617(1) 0.0234(3) Uani 1.00 d . . .
C(5) C 0.6736(1) 0.1992(1) -0.2412(1) 0.0267(4) Uani 1.00 d . . .
C(6) C 0.5025(1) 0.19895(10) -0.0855(1) 0.0221(3) Uani 1.00 d . . .
C(7) C 0.9100(1) 0.2005(1) -0.0098(2) 0.0270(4) Uani 1.00 d . . .
C(8) C 0.8098(1) 0.1503(1) 0.0573(1) 0.0226(3) Uani 1.00 d . . .
C(9) C 0.7205(1) 0.2001(1) 0.1344(1) 0.0240(4) Uani 1.00 d . . .
H(1) H 0.889(2) 0.006(1) 0.061(2) 0.040(5) Uiso 1.00 calc . . .
H(2) H 0.717(2) 0.021(1) 0.094(2) 0.036(5) Uiso 1.00 calc . . .
H(3) H 0.611(2) 0.007(1) -0.222(2) 0.034(4) Uiso 1.00 calc . . .
H(4) H 0.542(2) 0.019(1) -0.092(2) 0.030(4) Uiso 1.00 calc . . .
H(5) H 0.735(2) 0.170(1) -0.294(2) 0.032(4) Uiso 1.00 calc . . .
H(6) H 0.975(2) 0.169(1) -0.060(1) 0.031(4) Uiso 1.00 calc . . .
H(7) H 0.655(2) 0.167(1) 0.188(2) 0.034(4) Uiso 1.00 calc . . .

loop_
_atom_site_aniso_label
_atom_site_aniso_U_11
_atom_site_aniso_U_22
_atom_site_aniso_U_33
_atom_site_aniso_U_12
_atom_site_aniso_U_13
_atom_site_aniso_U_23
S(1) 0.0291(3) 0.0311(3) 0.0303(4) 0.0000 0.0116(2) 0.0000
O(1) 0.0281(5) 0.0472(7) 0.0414(8) 0.0073(5) 0.0030(5) -0.0147(6)
N(1) 0.0236(5) 0.0307(6) 0.0264(7) -0.0017(5) 0.0034(5) -0.0016(6)
C(1) 0.0253(7) 0.0243(7) 0.0290(9) 0.0011(5) -0.0023(7) -0.0003(7)
C(2) 0.0220(6) 0.0211(7) 0.0336(9) 0.0002(5) 0.0005(7) -0.0032(7)
C(3) 0.0225(6) 0.0288(7) 0.0270(9) -0.0002(5) -0.0005(6) -0.0050(7)
C(4) 0.0176(5) 0.0312(7) 0.0214(8) 0.0009(5) -0.0044(6) -0.0043(7)
C(5) 0.0198(6) 0.0376(8) 0.0227(8) 0.0023(5) 0.0013(6) -0.0042(7)
C(6) 0.0174(5) 0.0300(7) 0.0189(7) -0.0011(5) -0.0027(6) -0.0003(6)
C(7) 0.0217(6) 0.0295(8) 0.0299(9) 0.0029(6) 0.0025(7) -0.0019(7)
C(8) 0.0204(6) 0.0265(7) 0.0210(8) 0.0004(5) -0.0048(6) 0.0000(6)
C(9) 0.0236(6) 0.0291(7) 0.0192(8) -0.0015(5) -0.0012(6) 0.0017(7)

loop_
_atom_type_symbol
_atom_type_description
_atom_type_scat_dispersion_real
_atom_type_scat_dispersion_imag
_atom_type_scat_source
C C 0.003 0.002
;International Tables for Crystallography
(1992, Vol. C, Tables 4.2.6.8 and 6.1.1.1)
;
H H 0.000 0.000
;International Tables for Crystallography
(1992, Vol. C, Table 6.1.1.2)
;
O O 0.011 0.006
;International Tables for Crystallography
(1992, Vol. C, Tables 4.2.6.8 and 6.1.1.1)
;
N N 0.006 0.003
;International Tables for Crystallography
(1992, Vol. C, Tables 4.2.6.8 and 6.1.1.1)
;
S S 0.125 0.123
;International Tables for Crystallography
(1992, Vol. C, Tables 4.2.6.8 and 6.1.1.1)
;

loop_
_geom_angle_atom_site_label_1
_geom_angle_atom_site_label_2
_geom_angle_atom_site_label_3
_geom_angle
_geom_angle_site_symmetry_1
_geom_angle_site_symmetry_2
_geom_angle_site_symmetry_3
_geom_angle_publ_flag
N(1) S(1) N(1) 101.15(9) . . 7_555 yes
S(1) N(1) C(6) 106.27(10) . . . yes
C(2) C(1) C(8) 111.5(1) . . . yes
O(1) C(2) C(1) 121.0(1) . . . yes
O(1) C(2) C(3) 119.9(2) . . . yes
C(1) C(2) C(3) 119.1(1) . . . yes
C(2) C(3) C(4) 111.1(1) . . . yes
C(3) C(4) C(5) 122.8(1) . . . yes
C(3) C(4) C(6) 121.0(1) . . . yes
C(5) C(4) C(6) 116.0(1) . . . yes
C(4) C(5) C(5) 122.67(9) . . 7_555 yes
N(1) C(6) C(4) 125.8(1) . . . yes
N(1) C(6) C(6) 113.16(8) . . 7_555 yes
C(4) C(6) C(6) 120.99(8) . . 7_555 yes
C(7) C(7) C(8) 120.54(9) 7_555 . . yes
C(1) C(8) C(7) 119.7(1) . . . yes
C(1) C(8) C(9) 121.4(1) . . . yes
C(7) C(8) C(9) 118.8(1) . . . yes
C(8) C(9) C(9) 120.32(8) . . 7_555 yes

loop_
_geom_bond_atom_site_label_1
_geom_bond_atom_site_label_2
_geom_bond_distance
_geom_bond_site_symmetry_1
_geom_bond_site_symmetry_2
_geom_bond_publ_flag
S(1) N(1) 1.618(1) . . yes
S(1) N(1) 1.618(1) . 7_555 yes
O(1) C(2) 1.206(2) . . yes
N(1) C(6) 1.350(2) . . yes
C(1) C(2) 1.528(2) . . yes
C(1) C(8) 1.527(2) . . yes
C(2) C(3) 1.531(2) . . yes
C(3) C(4) 1.511(2) . . yes
C(4) C(5) 1.364(2) . . yes
C(4) C(6) 1.423(2) . . yes
C(5) C(5) 1.431(3) . 7_555 yes
C(6) C(6) 1.438(3) . 7_555 yes
C(7) C(7) 1.395(3) . 7_555 yes
C(7) C(8) 1.391(2) . . yes
C(8) C(9) 1.390(2) . . yes
C(9) C(9) 1.405(3) . 7_555 yes

loop_
_geom_contact_atom_site_label_1
_geom_contact_atom_site_label_2
_geom_contact_distance
_geom_contact_site_symmetry_1
_geom_contact_site_symmetry_2
_geom_contact_publ_flag
O(1) C(3) 3.392(2) . 8_554 ?
O(1) C(1) 3.510(2) . 5_755 ?
N(1) C(2) 3.217(2) . 5_655 ?
N(1) C(3) 3.330(2) . 5_655 ?
N(1) C(1) 3.470(2) . 5_655 ?

loop_
_geom_torsion_atom_site_label_1
_geom_torsion_atom_site_label_2
_geom_torsion_atom_site_label_3
_geom_torsion_atom_site_label_4
_geom_torsion
_geom_torsion_site_symmetry_1
_geom_torsion_site_symmetry_2
_geom_torsion_site_symmetry_3
_geom_torsion_site_symmetry_4
_geom_torsion_publ_flag
S(1) N(1) C(6) C(4) 177.7(1) . . . . yes
S(1) N(1) C(6) C(6) 0.06(10) . . . 7_555 yes
S(1) N(1) C(6) C(4) -177.7(1) . 7_555 7_555 7_555 yes
S(1) N(1) C(6) C(6) -0.06(10) . 7_555 7_555 . yes
O(1) C(2) C(1) C(8) 104.6(2) . . . . yes
O(1) C(2) C(3) C(4) -106.6(2) . . . . yes
N(1) S(1) N(1) C(6) 0.1(1) . . 7_555 7_555 yes
N(1) C(6) C(4) C(3) -9.4(2) . . . . yes
N(1) C(6) C(4) C(5) 176.3(1) . . . . yes
N(1) C(6) C(6) N(1) 0.0 . . 7_555 7_555 yes
N(1) C(6) C(6) C(4) 177.8(1) . . 7_555 7_555 yes
C(1) C(2) C(3) C(4) 71.7(2) . . . . yes
C(1) C(8) C(7) C(7) 168.57(9) . . . 7_555 yes
C(1) C(8) C(9) C(9) -168.51(10) . . . 7_555 yes
C(2) C(1) C(8) C(7) -53.7(2) . . . . yes
C(2) C(1) C(8) C(9) 121.9(2) . . . . yes
C(2) C(3) C(4) C(5) 67.5(2) . . . . yes
C(2) C(3) C(4) C(6) -106.5(2) . . . . yes
C(3) C(2) C(1) C(8) -73.7(2) . . . . yes
C(3) C(4) C(5) C(5) -167.90(10) . . . 7_555 yes
C(3) C(4) C(6) C(6) 168.13(9) . . . 7_555 yes
C(4) C(5) C(5) C(4) 0.0 . . 7_555 7_555 yes
C(4) C(6) C(6) C(4) 0.0 . . 7_555 7_555 yes
C(5) C(4) C(6) C(6) -6.2(1) . . . 7_555 yes
C(5) C(5) C(4) C(6) -6.3(1) . 7_555 7_555 7_555 yes
C(7) C(7) C(8) C(9) 7.1(2) . 7_555 7_555 7_555 yes
C(7) C(8) C(9) C(9) 7.1(2) . . . 7_555 yes
C(8) C(7) C(7) C(8) 0.0 . . 7_555 7_555 yes
C(8) C(9) C(9) C(8) 0.0 . . 7_555 7_555 yes
C(8) C(9) C(9) C(8) 0.0 . . 7_555 7_555 yes
